data_7009673
loop_
_publ_author_name
'Gibson, Vernon C.'
'Mastroianni, Sergio'
'Newton, Claire'
'Redshaw, Carl'
'Solan, Gregory A.'
'White, Andrew J. P.'
'Williams, David J.'

_publ_section_title
;
 A five-coordinate chromium alkyl complex stabilised by
 salicylaldiminato ligands
;
_journal_issue 13
_journal_name_full 'Journal of the Chemical Society, Dalton Transactions'
_journal_page_first 1969
_journal_paper_doi 10.1039/b002631j
_journal_year 2000
_chemical_formula_sum 'C58 H82 Cl Cr N4 O2'
_chemical_formula_weight 954.73
_chemical_name_systematic
; 
 ? 
;
_space_group_IT_number 14
_symmetry_cell_setting monoclinic
_symmetry_space_group_name_Hall '-P 2ybc'
_symmetry_space_group_name_H-M 'P 1 21/c 1'
_atom_sites_solution_hydrogens geom
_atom_sites_solution_primary direct
_atom_sites_solution_secondary difmap
_audit_creation_method SHELXL
_cell_angle_alpha 90.00
_cell_angle_beta 90.726(11)
_cell_angle_gamma 90.00
_cell_formula_units_Z 4
_cell_length_a 22.829(3)
_cell_length_b 12.704(2)
_cell_length_c 20.164(4)
_cell_measurement_reflns_used 20
_cell_measurement_temperature 293(2)
_cell_measurement_theta_max 12.48
_cell_measurement_theta_min 4.83
_cell_volume 5847.5(17)
_computing_cell_refinement 'Siemens XSCANS'
_computing_data_collection 'Siemens XSCANS'
_computing_data_reduction 'Siemens SHELXTL'
_computing_molecular_graphics 'Siemens SHELXTL'
_computing_publication_material 'Siemens SHELXTL'
_computing_structure_refinement 'SHELXL-93 (Sheldrick, 1993)'
_computing_structure_solution 'SHELXS-86 (Sheldrick, 1990)'
_diffrn_ambient_temperature 293(2)
_diffrn_measurement_device 'Siemens P4'
_diffrn_measurement_method '\w scans'
_diffrn_radiation_monochromator graphite
_diffrn_radiation_source 'fine-focus sealed tube'
_diffrn_radiation_type MoK\a
_diffrn_radiation_wavelength 0.71073
_diffrn_reflns_av_R_equivalents 0.0351
_diffrn_reflns_av_sigmaI/netI 0.0943
_diffrn_reflns_limit_h_max 27
_diffrn_reflns_limit_h_min -27
_diffrn_reflns_limit_k_max 0
_diffrn_reflns_limit_k_min -15
_diffrn_reflns_limit_l_max 23
_diffrn_reflns_limit_l_min 0
_diffrn_reflns_number 10501
_diffrn_reflns_theta_max 25.00
_diffrn_reflns_theta_min 1.78
_diffrn_standards_decay_% 26.89
_diffrn_standards_interval_count 97
_diffrn_standards_number 3
_exptl_absorpt_coefficient_mu 0.282
_exptl_absorpt_correction_type none
_exptl_crystal_colour 'Deep orange'
_exptl_crystal_density_diffrn 1.084
_exptl_crystal_description prisms
_exptl_crystal_F_000 2060
_exptl_crystal_size_max 0.77
_exptl_crystal_size_mid 0.77
_exptl_crystal_size_min 0.38
_refine_diff_density_max 0.302
_refine_diff_density_min -0.323
_refine_diff_density_rms 0.050
_refine_ls_extinction_method none
_refine_ls_goodness_of_fit_all 1.005
_refine_ls_goodness_of_fit_obs 1.113
_refine_ls_matrix_type full
_refine_ls_number_parameters 619
_refine_ls_number_reflns 8663
_refine_ls_number_restraints 108
_refine_ls_restrained_S_all 1.050
_refine_ls_restrained_S_obs 1.138
_refine_ls_R_factor_all 0.1378
_refine_ls_R_factor_obs 0.0652
_refine_ls_shift/esd_max 0.002
_refine_ls_shift/esd_mean 0.000
_refine_ls_structure_factor_coef Fsqd
_refine_ls_weighting_details 'w=1/[\s^2^(Fo^2^)+(0.0739P)^2^+0.0000P] where P=(Fo^2^+2Fc^2^)/3'
_refine_ls_weighting_scheme calc
_refine_ls_wR_factor_all 0.1811
_refine_ls_wR_factor_obs 0.1413
_reflns_number_observed 5565
_reflns_number_total 10176
_reflns_observed_criterion >2sigma(I)
_cod_data_source_file b002631j.txt
_cod_data_source_block VG9870
_cod_depositor_comments
;
The following automatic conversions were performed:
'_symmetry_cell_setting' value 'Monoclinic' changed to 'monoclinic'
according to '/home/saulius/struct/CIF-dictionaries/cif_core.dic'
dictionary named 'cif_core.dic' version 2.4.1 from 2010-06-29.

Automatic conversion script
Id: cif_fix_enum 1527 2010-12-29 10:47:43Z saulius 

The following automatic conversions were performed:

'_refine_ls_weighting_scheme' value 'calc
w=1/[\s^2^(Fo^2^)+(0.0739P)^2^+0.0000P] where P=(Fo^2^+2Fc^2^)/3' was
changed to 'calc'. New tag '_refine_ls_weighting_details' was
created. The value of the new tag was set to
'w=1/[\s^2^(Fo^2^)+(0.0739P)^2^+0.0000P] where P=(Fo^2^+2Fc^2^)/3'.

Automatic conversion script
Id: cif_fix_values 3143 2015-03-26 13:38:13Z robertas 
;
_cod_original_cell_volume 5847.4(15)
_cod_original_sg_symbol_H-M P2(1)/c
_cod_original_formula_sum 'C58 H82 N4 O2 Cl Cr'
_cod_database_code 7009673

loop_
_symmetry_equiv_pos_as_xyz
'x, y, z'
'-x, y+1/2, -z+1/2'
'-x, -y, -z'
'x, -y-1/2, z-1/2'

loop_
_atom_site_aniso_label
_atom_site_aniso_U_11
_atom_site_aniso_U_22
_atom_site_aniso_U_33
_atom_site_aniso_U_23
_atom_site_aniso_U_13
_atom_site_aniso_U_12
Cr 0.0409(3) 0.0347(3) 0.0346(3) -0.0011(3) 0.0044(2) 0.0061(3)
Cl 0.0540(6) 0.0611(7) 0.0502(6) 0.0058(6) -0.0003(5) -0.0109(6)
O1 0.066(2) 0.046(2) 0.050(2) -0.0048(14) 0.015(2) 0.018(2)
O2 0.044(2) 0.056(2) 0.039(2) 0.0042(14) -0.0006(13) -0.0007(14)
N1 0.050(2) 0.041(2) 0.041(2) 0.001(2) 0.004(2) 0.006(2)
N2 0.041(2) 0.035(2) 0.036(2) 0.0012(14) 0.0000(14) 0.0009(14)
C1 0.051(3) 0.041(2) 0.071(3) -0.010(2) 0.008(2) 0.008(2)
C2 0.053(3) 0.061(3) 0.083(4) -0.022(3) 0.016(3) 0.009(3)
C3 0.059(3) 0.078(4) 0.127(6) -0.044(4) 0.007(4) 0.026(3)
C4 0.084(4) 0.075(4) 0.123(6) -0.025(4) -0.019(4) 0.041(4)
C5 0.087(4) 0.057(3) 0.093(4) -0.008(3) -0.012(3) 0.034(3)
C6 0.063(3) 0.046(3) 0.074(4) -0.007(2) -0.002(3) 0.017(2)
C7 0.069(3) 0.044(3) 0.055(3) 0.003(2) 0.000(2) 0.013(2)
C8 0.057(3) 0.049(3) 0.039(2) 0.012(2) 0.009(2) 0.007(2)
C9 0.071(3) 0.066(3) 0.044(3) 0.011(2) 0.006(2) -0.012(3)
C10 0.087(4) 0.112(5) 0.060(4) 0.007(4) 0.024(3) -0.030(4)
C11 0.086(4) 0.115(5) 0.053(3) 0.008(4) 0.028(3) 0.002(4)
C12 0.085(4) 0.087(4) 0.039(2) -0.003(3) 0.007(2) 0.006(3)
C13 0.067(3) 0.061(3) 0.036(2) 0.006(2) 0.002(2) 0.012(2)
C14 0.102(5) 0.075(4) 0.092(5) -0.032(4) 0.042(4) 0.007(4)
C15 0.112(6) 0.115(6) 0.096(5) -0.019(5) 0.011(4) 0.030(5)
C16 0.182(9) 0.092(6) 0.106(6) -0.014(5) 0.072(6) -0.008(5)
C17 0.106(5) 0.137(7) 0.112(6) -0.058(5) 0.047(5) 0.015(5)
C18 0.107(6) 0.094(5) 0.179(10) -0.035(6) -0.030(6) 0.062(5)
C19 0.076(7) 0.156(11) 0.220(14) 0.036(11) -0.015(8) 0.054(7)
C20 0.145(10) 0.061(6) 0.173(11) -0.010(7) -0.001(9) 0.052(7)
C21 0.136(9) 0.106(9) 0.153(11) 0.028(8) -0.025(8) 0.063(8)
C22 0.093(4) 0.078(4) 0.062(3) 0.015(3) 0.008(3) -0.027(3)
C23 0.218(11) 0.064(4) 0.099(6) 0.016(4) -0.005(6) -0.045(5)
C24 0.095(5) 0.155(8) 0.078(5) 0.003(5) 0.008(4) -0.054(5)
C25 0.067(3) 0.066(3) 0.043(2) -0.004(2) -0.001(2) 0.006(2)
C26 0.105(5) 0.078(4) 0.081(4) -0.031(4) 0.004(4) -0.010(4)
C27 0.077(4) 0.128(7) 0.078(4) 0.021(4) -0.014(3) 0.006(4)
C31 0.041(2) 0.049(3) 0.049(3) -0.001(2) -0.002(2) 0.001(2)
C32 0.044(3) 0.078(3) 0.051(3) 0.008(3) -0.008(2) 0.001(2)
C33 0.037(2) 0.103(5) 0.071(4) 0.012(3) -0.007(2) -0.006(3)
C34 0.041(3) 0.103(4) 0.067(3) 0.019(3) 0.007(2) -0.007(3)
C35 0.050(3) 0.076(3) 0.052(3) 0.016(3) 0.002(2) -0.005(2)
C36 0.043(2) 0.053(3) 0.049(3) 0.001(2) -0.001(2) 0.001(2)
C37 0.046(2) 0.050(2) 0.040(2) 0.009(2) -0.003(2) -0.004(2)
C38 0.037(2) 0.045(2) 0.041(2) 0.009(2) 0.000(2) 0.001(2)
C39 0.054(3) 0.046(2) 0.047(2) 0.010(2) 0.004(2) 0.004(2)
C40 0.054(3) 0.049(3) 0.065(3) 0.017(2) 0.009(2) 0.011(2)
C41 0.043(2) 0.074(3) 0.062(3) 0.024(3) 0.002(2) 0.007(2)
C42 0.049(3) 0.072(3) 0.050(3) 0.011(2) -0.003(2) -0.008(2)
C43 0.039(2) 0.056(3) 0.042(2) 0.007(2) 0.003(2) -0.005(2)
C44 0.051(3) 0.118(5) 0.060(3) 0.013(3) -0.012(3) -0.011(3)
C45 0.093(4) 0.111(5) 0.059(4) -0.001(4) -0.013(3) -0.030(4)
C46 0.065(3) 0.108(5) 0.074(4) 0.029(4) -0.012(3) 0.010(3)
C47 0.064(4) 0.192(9) 0.086(5) 0.037(5) -0.029(3) -0.031(5)
C48 0.045(3) 0.148(7) 0.086(4) 0.045(5) 0.008(3) -0.005(4)
C49 0.122(8) 0.138(9) 0.122(8) 0.009(7) 0.062(7) 0.019(7)
C50 0.106(7) 0.151(9) 0.120(8) -0.002(7) 0.036(7) -0.054(7)
C51 0.087(6) 0.162(9) 0.098(7) 0.039(7) 0.025(6) -0.014(7)
C52 0.084(4) 0.040(2) 0.063(3) -0.001(2) -0.001(3) 0.011(2)
C53 0.110(5) 0.060(3) 0.093(5) -0.002(3) -0.013(4) -0.017(3)
C54 0.143(6) 0.064(4) 0.073(4) -0.009(3) -0.003(4) 0.026(4)
C55 0.058(3) 0.059(3) 0.044(2) -0.002(2) -0.006(2) -0.007(2)
C56 0.086(4) 0.067(4) 0.064(3) -0.007(3) -0.005(3) -0.021(3)
C57 0.087(4) 0.072(4) 0.057(3) -0.006(3) 0.014(3) -0.003(3)
N60 0.062(2) 0.047(2) 0.045(2) 0.000(2) 0.002(2) 0.015(2)
C61 0.069(3) 0.075(4) 0.048(3) 0.004(3) 0.002(3) 0.031(3)
C62 0.109(5) 0.161(8) 0.068(4) 0.007(4) 0.029(4) 0.077(5)
N70 0.133(6) 0.155(8) 0.112(6) 0.040(5) -0.025(6) -0.075(7)
C71 0.137(8) 0.102(7) 0.089(5) 0.013(5) -0.003(6) -0.061(7)
C72 0.214(13) 0.072(5) 0.175(11) 0.017(6) 0.062(10) -0.013(7)

loop_
_atom_site_label
_atom_site_type_symbol
_atom_site_fract_x
_atom_site_fract_y
_atom_site_fract_z
_atom_site_U_iso_or_equiv
_atom_site_thermal_displace_type
_atom_site_occupancy
_atom_site_calc_flag
_atom_site_refinement_flags
_atom_site_disorder_group
Cr Cr 0.19871(3) 0.53024(5) 0.46100(3) 0.0367(2) Uani 1 d . .
Cl Cl 0.10641(5) 0.46933(11) 0.43048(5) 0.0551(3) Uani 1 d . .
O1 O 0.23785(14) 0.4263(2) 0.4087(2) 0.0537(8) Uani 1 d . .
O2 O 0.27395(13) 0.5918(2) 0.48627(14) 0.0465(7) Uani 1 d . .
N1 N 0.2004(2) 0.4292(3) 0.5436(2) 0.0439(8) Uani 1 d . .
N2 N 0.19659(14) 0.6386(3) 0.3825(2) 0.0375(7) Uani 1 d . .
C1 C 0.2697(2) 0.3452(4) 0.4266(3) 0.0543(12) Uani 1 d . .
C2 C 0.3051(2) 0.2906(4) 0.3793(3) 0.0654(15) Uani 1 d . .
C3 C 0.3370(3) 0.2052(5) 0.4018(4) 0.088(2) Uani 1 d . .
H3A H 0.3594(3) 0.1697(5) 0.3708(4) 0.106 Uiso 1 calc R .
C4 C 0.3389(3) 0.1671(6) 0.4665(4) 0.094(2) Uani 1 d . .
C5 C 0.3036(3) 0.2183(5) 0.5116(3) 0.079(2) Uani 1 d . .
H5A H 0.3022(3) 0.1945(5) 0.5552(3) 0.095 Uiso 1 calc R .
C6 C 0.2697(2) 0.3064(4) 0.4921(3) 0.0608(13) Uani 1 d . .
C7 C 0.2333(2) 0.3473(4) 0.5438(3) 0.0561(12) Uani 1 d . .
H7A H 0.2337(2) 0.3088(4) 0.5831(3) 0.067 Uiso 1 calc R .
C8 C 0.1631(2) 0.4365(4) 0.6020(2) 0.0485(11) Uani 1 d . .
C9 C 0.1130(2) 0.3733(4) 0.6048(2) 0.0602(13) Uani 1 d . .
C10 C 0.0772(3) 0.3843(6) 0.6604(3) 0.086(2) Uani 1 d . .
H10A H 0.0434(3) 0.3440(6) 0.6632(3) 0.103 Uiso 1 calc R .
C11 C 0.0907(3) 0.4522(6) 0.7103(3) 0.084(2) Uani 1 d . .
H11A H 0.0658(3) 0.4589(6) 0.7461(3) 0.101 Uiso 1 calc R .
C12 C 0.1409(3) 0.5109(5) 0.7078(2) 0.071(2) Uani 1 d . .
H12A H 0.1501(3) 0.5561(5) 0.7427(2) 0.085 Uiso 1 calc R .
C13 C 0.1785(2) 0.5042(4) 0.6540(2) 0.0546(12) Uani 1 d . .
C14 C 0.3056(3) 0.3210(5) 0.3050(4) 0.089(2) Uani 1 d . .
C15 C 0.2457(4) 0.2973(7) 0.2740(4) 0.108(3) Uani 1 d . .
H15A H 0.2368(4) 0.2239(7) 0.2794(4) 0.161 Uiso 1 calc R .
H15B H 0.2461(4) 0.3142(7) 0.2276(4) 0.161 Uiso 1 calc R .
H15C H 0.2163(4) 0.3388(7) 0.2955(4) 0.161 Uiso 1 calc R .
C16 C 0.3192(4) 0.4368(6) 0.2963(4) 0.126(3) Uani 1 d U .
H16A H 0.3569(4) 0.4522(6) 0.3157(4) 0.189 Uiso 1 calc R .
H16B H 0.2898(4) 0.4782(6) 0.3177(4) 0.189 Uiso 1 calc R .
H16C H 0.3196(4) 0.4536(6) 0.2498(4) 0.189 Uiso 1 calc R .
C17 C 0.3509(3) 0.2567(7) 0.2668(4) 0.118(3) Uani 1 d . .
H17A H 0.3428(3) 0.1830(7) 0.2719(4) 0.177 Uiso 1 calc R .
H17B H 0.3895(3) 0.2718(7) 0.2839(4) 0.177 Uiso 1 calc R .
H17C H 0.3489(3) 0.2750(7) 0.2206(4) 0.177 Uiso 1 calc R .
C18 C 0.3785(4) 0.0738(6) 0.4868(5) 0.127(3) Uani 1 d D .
C19 C 0.4427(4) 0.1076(11) 0.4655(9) 0.151(6) Uani 0.70 d PDU 1
H19A H 0.4428(4) 0.1227(11) 0.4188(9) 0.226 Uiso 0.70 calc PR 1
H19B H 0.4696(4) 0.0512(11) 0.4749(9) 0.226 Uiso 0.70 calc PR 1
H19C H 0.4544(4) 0.1692(11) 0.4898(9) 0.226 Uiso 0.70 calc PR 1
C20 C 0.3632(6) -0.0219(8) 0.4454(7) 0.127(5) Uani 0.70 d PDU 1
H20A H 0.3629(6) -0.0032(8) 0.3993(7) 0.190 Uiso 0.70 calc PR 1
H20B H 0.3252(6) -0.0473(8) 0.4575(7) 0.190 Uiso 0.70 calc PR 1
H20C H 0.3918(6) -0.0761(8) 0.4533(7) 0.190 Uiso 0.70 calc PR 1
C21 C 0.3798(6) 0.0507(11) 0.5599(6) 0.132(5) Uani 0.70 d PDU 1
H21A H 0.3897(6) 0.1137(11) 0.5839(6) 0.198 Uiso 0.70 calc PR 1
H21B H 0.4086(6) -0.0026(11) 0.5692(6) 0.198 Uiso 0.70 calc PR 1
H21C H 0.3420(6) 0.0263(11) 0.5733(6) 0.198 Uiso 0.70 calc PR 1
C19' C 0.4312(15) 0.1099(39) 0.5258(21) 0.214(23) Uiso 0.30 d PD 2
H19D H 0.4188(15) 0.1517(39) 0.5627(21) 0.321 Uiso 0.30 calc PR 2
H19E H 0.4559(15) 0.1512(39) 0.4979(21) 0.321 Uiso 0.30 calc PR 2
H19F H 0.4525(15) 0.0497(39) 0.5419(21) 0.321 Uiso 0.30 calc PR 2
C20' C 0.3936(21) 0.0070(37) 0.4273(17) 0.214(29) Uiso 0.30 d PD 2
H20D H 0.3583(21) -0.0135(37) 0.4045(17) 0.321 Uiso 0.30 calc PR 2
H20E H 0.4144(21) -0.0547(37) 0.4419(17) 0.321 Uiso 0.30 calc PR 2
H20F H 0.4178(21) 0.0468(37) 0.3979(17) 0.321 Uiso 0.30 calc PR 2
C21' C 0.3395(18) 0.0044(33) 0.5334(19) 0.196(20) Uiso 0.30 d PD 2
H21D H 0.3055(18) -0.0193(33) 0.5092(19) 0.294 Uiso 0.30 calc PR 2
H21E H 0.3275(18) 0.0456(33) 0.5707(19) 0.294 Uiso 0.30 calc PR 2
H21F H 0.3616(18) -0.0553(33) 0.5486(19) 0.294 Uiso 0.30 calc PR 2
C22 C 0.0969(3) 0.2920(5) 0.5544(3) 0.078(2) Uani 1 d . .
H22A H 0.1202(3) 0.3046(5) 0.5148(3) 0.093 Uiso 1 calc R .
C23 C 0.1117(5) 0.1807(6) 0.5804(4) 0.127(3) Uani 1 d . .
H23A H 0.1009(5) 0.1295(6) 0.5474(4) 0.191 Uiso 1 calc R .
H23B H 0.0903(5) 0.1674(6) 0.6202(4) 0.191 Uiso 1 calc R .
H23C H 0.1529(5) 0.1760(6) 0.5897(4) 0.191 Uiso 1 calc R .
C24 C 0.0315(3) 0.2988(7) 0.5341(4) 0.109(3) Uani 1 d . .
H24A H 0.0227(3) 0.2455(7) 0.5018(4) 0.164 Uiso 1 calc R .
H24B H 0.0235(3) 0.3669(7) 0.5154(4) 0.164 Uiso 1 calc R .
H24C H 0.0077(3) 0.2884(7) 0.5724(4) 0.164 Uiso 1 calc R .
C25 C 0.2355(2) 0.5638(4) 0.6559(2) 0.0584(13) Uani 1 d . .
H25A H 0.2516(2) 0.5642(4) 0.6111(2) 0.070 Uiso 1 calc R .
C26 C 0.2281(3) 0.6774(5) 0.6781(3) 0.088(2) Uani 1 d . .
H26A H 0.2655(3) 0.7120(5) 0.6785(3) 0.132 Uiso 1 calc R .
H26B H 0.2121(3) 0.6788(5) 0.7219(3) 0.132 Uiso 1 calc R .
H26C H 0.2020(3) 0.7132(5) 0.6480(3) 0.132 Uiso 1 calc R .
C27 C 0.2788(3) 0.5073(6) 0.7015(3) 0.095(2) Uani 1 d . .
H27A H 0.3152(3) 0.5452(6) 0.7028(3) 0.142 Uiso 1 calc R .
H27B H 0.2854(3) 0.4374(6) 0.6852(3) 0.142 Uiso 1 calc R .
H27C H 0.2631(3) 0.5035(6) 0.7454(3) 0.142 Uiso 1 calc R .
C31 C 0.3158(2) 0.6238(4) 0.4462(2) 0.0463(10) Uani 1 d . .
C32 C 0.3760(2) 0.6286(5) 0.4682(2) 0.0576(12) Uani 1 d . .
C33 C 0.4172(2) 0.6562(5) 0.4222(3) 0.070(2) Uani 1 d . .
H33A H 0.4563(2) 0.6548(5) 0.4359(3) 0.084 Uiso 1 calc R .
C34 C 0.4057(2) 0.6861(5) 0.3573(3) 0.070(2) Uani 1 d . .
C35 C 0.3480(2) 0.6904(4) 0.3386(3) 0.0593(13) Uani 1 d . .
H35A H 0.3381(2) 0.7148(4) 0.2964(3) 0.071 Uiso 1 calc R .
C36 C 0.3031(2) 0.6588(4) 0.3818(2) 0.0482(11) Uani 1 d . .
C37 C 0.2444(2) 0.6734(4) 0.3575(2) 0.0455(10) Uani 1 d . .
H37A H 0.2404(2) 0.7129(4) 0.3188(2) 0.055 Uiso 1 calc R .
C38 C 0.1443(2) 0.6850(3) 0.3516(2) 0.0409(9) Uani 1 d . .
C39 C 0.1263(2) 0.7836(4) 0.3741(2) 0.0489(11) Uani 1 d . .
C40 C 0.0777(2) 0.8287(4) 0.3425(3) 0.0561(12) Uani 1 d . .
H40A H 0.0640(2) 0.8935(4) 0.3571(3) 0.067 Uiso 1 calc R .
C41 C 0.0498(2) 0.7804(4) 0.2906(3) 0.0599(13) Uani 1 d . .
H41A H 0.0180(2) 0.8131(4) 0.2698(3) 0.072 Uiso 1 calc R .
C42 C 0.0684(2) 0.6837(4) 0.2689(2) 0.0567(12) Uani 1 d . .
H42A H 0.0488(2) 0.6512(4) 0.2338(2) 0.068 Uiso 1 calc R .
C43 C 0.1165(2) 0.6329(4) 0.2988(2) 0.0456(10) Uani 1 d . .
C44 C 0.3926(2) 0.6062(6) 0.5407(3) 0.076(2) Uani 1 d . .
C45 C 0.3614(3) 0.6847(6) 0.5841(3) 0.088(2) Uani 1 d . .
H45A H 0.3720(3) 0.7548(6) 0.5712(3) 0.132 Uiso 1 calc R .
H45B H 0.3726(3) 0.6734(6) 0.6296(3) 0.132 Uiso 1 calc R .
H45C H 0.3198(3) 0.6757(6) 0.5791(3) 0.132 Uiso 1 calc R .
C46 C 0.3772(3) 0.4926(5) 0.5593(3) 0.082(2) Uani 1 d . .
H46A H 0.3977(3) 0.4449(5) 0.5309(3) 0.124 Uiso 1 calc R .
H46B H 0.3358(3) 0.4821(5) 0.5541(3) 0.124 Uiso 1 calc R .
H46C H 0.3885(3) 0.4798(5) 0.6046(3) 0.124 Uiso 1 calc R .
C47 C 0.4595(3) 0.6185(8) 0.5535(4) 0.114(3) Uani 1 d U .
H47A H 0.4803(3) 0.5693(8) 0.5264(4) 0.171 Uiso 1 calc R .
H47B H 0.4682(3) 0.6049(8) 0.5994(4) 0.171 Uiso 1 calc R .
H47C H 0.4712(3) 0.6889(8) 0.5426(4) 0.171 Uiso 1 calc R .
C48 C 0.4556(2) 0.7115(6) 0.3086(3) 0.093(2) Uani 1 d D .
C49 C 0.4929(6) 0.6109(11) 0.2997(7) 0.127(5) Uani 0.60 d PDU 1
H49A H 0.5052(6) 0.5850(11) 0.3424(7) 0.190 Uiso 0.60 calc PR 1
H49B H 0.5267(6) 0.6270(11) 0.2738(7) 0.190 Uiso 0.60 calc PR 1
H49C H 0.4698(6) 0.5581(11) 0.2774(7) 0.190 Uiso 0.60 calc PR 1
C50 C 0.4984(6) 0.7894(12) 0.3432(7) 0.125(5) Uani 0.60 d PDU 1
H50A H 0.5112(6) 0.7606(12) 0.3850(7) 0.188 Uiso 0.60 calc PR 1
H50B H 0.4789(6) 0.8552(12) 0.3505(7) 0.188 Uiso 0.60 calc PR 1
H50C H 0.5318(6) 0.8007(12) 0.3155(7) 0.188 Uiso 0.60 calc PR 1
C51 C 0.4360(5) 0.7534(13) 0.2458(6) 0.115(4) Uani 0.60 d PDU 1
H51A H 0.4131(5) 0.8156(13) 0.2531(6) 0.173 Uiso 0.60 calc PR 1
H51B H 0.4125(5) 0.7018(13) 0.2230(6) 0.173 Uiso 0.60 calc PR 1
H51C H 0.4693(5) 0.7708(13) 0.2194(6) 0.173 Uiso 0.60 calc PR 1
C49' C 0.5139(8) 0.6765(18) 0.3309(11) 0.117(7) Uiso 0.40 d PD 2
H49D H 0.5126(8) 0.6029(18) 0.3415(11) 0.175 Uiso 0.40 calc PR 2
H49E H 0.5256(8) 0.7158(18) 0.3695(11) 0.175 Uiso 0.40 calc PR 2
H49F H 0.5415(8) 0.6881(18) 0.2962(11) 0.175 Uiso 0.40 calc PR 2
C50' C 0.4518(10) 0.8262(13) 0.2903(12) 0.127(8) Uiso 0.40 d PD 2
H50D H 0.4125(10) 0.8427(13) 0.2764(12) 0.190 Uiso 0.40 calc PR 2
H50E H 0.4783(10) 0.8406(13) 0.2548(12) 0.190 Uiso 0.40 calc PR 2
H50F H 0.4623(10) 0.8684(13) 0.3281(12) 0.190 Uiso 0.40 calc PR 2
C51' C 0.4416(9) 0.6517(16) 0.2412(9) 0.107(6) Uiso 0.40 d PD 2
H51D H 0.4036(9) 0.6725(16) 0.2249(9) 0.160 Uiso 0.40 calc PR 2
H51E H 0.4420(9) 0.5771(16) 0.2489(9) 0.160 Uiso 0.40 calc PR 2
H51F H 0.4707(9) 0.6693(16) 0.2091(9) 0.160 Uiso 0.40 calc PR 2
C52 C 0.1586(3) 0.8441(4) 0.4276(3) 0.0626(13) Uani 1 d . .
H52A H 0.1837(3) 0.7943(4) 0.4518(3) 0.075 Uiso 1 calc R .
C53 C 0.1985(3) 0.9287(5) 0.3969(3) 0.087(2) Uani 1 d . .
H53A H 0.2186(3) 0.9663(5) 0.4317(3) 0.131 Uiso 1 calc R .
H53B H 0.1751(3) 0.9769(5) 0.3712(3) 0.131 Uiso 1 calc R .
H53C H 0.2266(3) 0.8954(5) 0.3688(3) 0.131 Uiso 1 calc R .
C54 C 0.1175(4) 0.8952(5) 0.4775(3) 0.093(2) Uani 1 d . .
H54A H 0.1402(4) 0.9325(5) 0.5103(3) 0.140 Uiso 1 calc R .
H54B H 0.0947(4) 0.8417(5) 0.4988(3) 0.140 Uiso 1 calc R .
H54C H 0.0918(4) 0.9435(5) 0.4549(3) 0.140 Uiso 1 calc R .
C55 C 0.1378(2) 0.5295(4) 0.2713(2) 0.0538(11) Uani 1 d . .
H55A H 0.1640(2) 0.4973(4) 0.3045(2) 0.065 Uiso 1 calc R .
C56 C 0.0875(3) 0.4520(5) 0.2569(3) 0.073(2) Uani 1 d . .
H56A H 0.1032(3) 0.3876(5) 0.2395(3) 0.109 Uiso 1 calc R .
H56B H 0.0610(3) 0.4824(5) 0.2249(3) 0.109 Uiso 1 calc R .
H56C H 0.0670(3) 0.4375(5) 0.2971(3) 0.109 Uiso 1 calc R .
C57 C 0.1732(3) 0.5481(5) 0.2081(3) 0.0719(15) Uani 1 d . .
H57A H 0.1865(3) 0.4818(5) 0.1911(3) 0.108 Uiso 1 calc R .
H57B H 0.2063(3) 0.5920(5) 0.2182(3) 0.108 Uiso 1 calc R .
H57C H 0.1488(3) 0.5821(5) 0.1754(3) 0.108 Uiso 1 calc R .
N60 N 0.1519(2) 0.6338(3) 0.5209(2) 0.0512(9) Uani 1 d . .
C61 C 0.1160(3) 0.6597(5) 0.5560(3) 0.0640(14) Uani 1 d . .
C62 C 0.0705(3) 0.6872(7) 0.6025(3) 0.112(3) Uani 1 d . .
H62A H 0.0383(3) 0.6392(7) 0.5975(3) 0.168 Uiso 1 d R .
H62B H 0.0572(3) 0.7576(7) 0.5938(3) 0.168 Uiso 1 d R .
H62C H 0.0858(3) 0.6830(7) 0.6470(3) 0.168 Uiso 1 d R .
N70 N 0.0282(4) 0.3818(8) 0.8756(4) 0.134(3) Uani 1 d . .
C71 C 0.0723(5) 0.3435(8) 0.8755(5) 0.109(3) Uani 1 d . .
C72 C 0.1287(6) 0.2966(7) 0.8730(6) 0.153(5) Uani 1 d . .
H72A H 0.1482(6) 0.3192(7) 0.8335(6) 0.230 Uiso 1 d R .
H72B H 0.1248(6) 0.2213(7) 0.8725(6) 0.230 Uiso 1 d R .
H72C H 0.1512(6) 0.3176(7) 0.9113(6) 0.230 Uiso 1 d R .

loop_
_atom_type_symbol
_atom_type_description
_atom_type_scat_dispersion_real
_atom_type_scat_dispersion_imag
_atom_type_scat_source
C C 0.0033 0.0016 'International Tables Vol C Tables 4.2.6.8 and 6.1.1.4'
H H 0.0000 0.0000 'International Tables Vol C Tables 4.2.6.8 and 6.1.1.4'
N N 0.0061 0.0033 'International Tables Vol C Tables 4.2.6.8 and 6.1.1.4'
O O 0.0106 0.0060 'International Tables Vol C Tables 4.2.6.8 and 6.1.1.4'
Cl Cl 0.1484 0.1585 'International Tables Vol C Tables 4.2.6.8 and 6.1.1.4'
Cr Cr 0.3209 0.6236 'International Tables Vol C Tables 4.2.6.8 and 6.1.1.4'

loop_
_geom_angle_atom_site_label_1
_geom_angle_atom_site_label_2
_geom_angle_atom_site_label_3
_geom_angle
_geom_angle_site_symmetry_1
_geom_angle_site_symmetry_3
_geom_angle_publ_flag
O1 Cr O2 90.26(14) . . ?
O1 Cr N60 175.4(2) . . ?
O2 Cr N60 92.96(15) . . ?
O1 Cr N2 92.48(13) . . ?
O2 Cr N2 86.90(13) . . ?
N60 Cr N2 90.91(14) . . ?
O1 Cr N1 90.62(14) . . ?
O2 Cr N1 91.76(14) . . ?
N60 Cr N1 86.06(14) . . ?
N2 Cr N1 176.62(14) . . ?
O1 Cr Cl 93.01(11) . . ?
O2 Cr Cl 175.83(10) . . ?
N60 Cr Cl 83.92(12) . . ?
N2 Cr Cl 90.37(10) . . ?
N1 Cr Cl 90.79(11) . . ?
C1 O1 Cr 130.7(3) . . ?
C31 O2 Cr 127.1(3) . . ?
C7 N1 C8 113.3(4) . . ?
C7 N1 Cr 120.2(3) . . ?
C8 N1 Cr 126.4(3) . . ?
C37 N2 C38 112.8(3) . . ?
C37 N2 Cr 120.6(3) . . ?
C38 N2 Cr 126.6(2) . . ?
O1 C1 C6 121.8(4) . . ?
O1 C1 C2 120.8(5) . . ?
C6 C1 C2 117.4(5) . . ?
C3 C2 C1 117.3(6) . . ?
C3 C2 C14 120.3(5) . . ?
C1 C2 C14 122.3(5) . . ?
C2 C3 C4 126.3(6) . . ?
C5 C4 C3 116.1(6) . . ?
C5 C4 C18 122.1(8) . . ?
C3 C4 C18 121.8(7) . . ?
C4 C5 C6 120.7(7) . . ?
C1 C6 C5 122.1(5) . . ?
C1 C6 C7 124.0(4) . . ?
C5 C6 C7 113.8(5) . . ?
N1 C7 C6 129.3(5) . . ?
C13 C8 C9 121.5(4) . . ?
C13 C8 N1 119.9(4) . . ?
C9 C8 N1 118.6(4) . . ?
C8 C9 C10 117.3(5) . . ?
C8 C9 C22 124.5(5) . . ?
C10 C9 C22 118.1(5) . . ?
C11 C10 C9 121.8(6) . . ?
C10 C11 C12 120.1(5) . . ?
C11 C12 C13 121.3(5) . . ?
C12 C13 C8 117.9(5) . . ?
C12 C13 C25 119.4(5) . . ?
C8 C13 C25 122.6(4) . . ?
C16 C14 C15 109.2(8) . . ?
C16 C14 C17 108.6(6) . . ?
C15 C14 C17 107.2(6) . . ?
C16 C14 C2 111.1(6) . . ?
C15 C14 C2 109.2(6) . . ?
C17 C14 C2 111.5(7) . . ?
C19' C18 C20' 113.5(18) . . ?
C21 C18 C20 112.7(10) . . ?
C19' C18 C4 111.6(21) . . ?
C21 C18 C4 114.5(7) . . ?
C20' C18 C4 111.1(23) . . ?
C20 C18 C4 109.9(7) . . ?
C19' C18 C21' 108.3(17) . . ?
C20' C18 C21' 107.2(16) . . ?
C4 C18 C21' 104.7(19) . . ?
C21 C18 C19 108.1(9) . . ?
C20 C18 C19 106.0(9) . . ?
C4 C18 C19 105.1(8) . . ?
C9 C22 C23 110.6(5) . . ?
C9 C22 C24 111.8(6) . . ?
C23 C22 C24 110.4(6) . . ?
C13 C25 C27 109.4(5) . . ?
C13 C25 C26 112.7(5) . . ?
C27 C25 C26 110.1(5) . . ?
O2 C31 C36 121.5(4) . . ?
O2 C31 C32 121.2(4) . . ?
C36 C31 C32 117.3(4) . . ?
C33 C32 C31 117.5(4) . . ?
C33 C32 C44 121.8(4) . . ?
C31 C32 C44 120.7(4) . . ?
C32 C33 C34 125.7(5) . . ?
C35 C34 C33 116.3(5) . . ?
C35 C34 C48 122.1(5) . . ?
C33 C34 C48 121.6(5) . . ?
C34 C35 C36 121.6(5) . . ?
C31 C36 C35 121.3(4) . . ?
C31 C36 C37 122.7(4) . . ?
C35 C36 C37 115.8(4) . . ?
N2 C37 C36 128.0(4) . . ?
C39 C38 C43 122.7(4) . . ?
C39 C38 N2 117.6(4) . . ?
C43 C38 N2 119.6(4) . . ?
C38 C39 C40 117.0(4) . . ?
C38 C39 C52 123.2(4) . . ?
C40 C39 C52 119.7(4) . . ?
C41 C40 C39 121.8(5) . . ?
C40 C41 C42 120.2(5) . . ?
C41 C42 C43 121.3(5) . . ?
C38 C43 C42 117.0(4) . . ?
C38 C43 C55 123.1(4) . . ?
C42 C43 C55 119.8(4) . . ?
C45 C44 C46 111.6(5) . . ?
C45 C44 C32 108.5(5) . . ?
C46 C44 C32 110.7(5) . . ?
C45 C44 C47 107.9(6) . . ?
C46 C44 C47 106.4(6) . . ?
C32 C44 C47 111.8(5) . . ?
C49' C48 C50' 114.6(12) . . ?
C51 C48 C49 111.6(9) . . ?
C51 C48 C34 114.3(6) . . ?
C49' C48 C34 114.5(10) . . ?
C50' C48 C34 108.5(11) . . ?
C49 C48 C34 108.2(7) . . ?
C51 C48 C50 110.3(9) . . ?
C49 C48 C50 103.6(8) . . ?
C34 C48 C50 108.2(7) . . ?
C49' C48 C51' 106.8(11) . . ?
C50' C48 C51' 104.1(10) . . ?
C34 C48 C51' 107.6(9) . . ?
C39 C52 C54 112.9(5) . . ?
C39 C52 C53 110.7(5) . . ?
C54 C52 C53 109.8(5) . . ?
C43 C55 C57 110.3(4) . . ?
C43 C55 C56 112.5(4) . . ?
C57 C55 C56 109.9(4) . . ?
C61 N60 Cr 156.8(5) . . ?
N60 C61 C62 176.9(6) . . ?
N70 C71 C72 177.8(11) . . ?

loop_
_geom_bond_atom_site_label_1
_geom_bond_atom_site_label_2
_geom_bond_distance
_geom_bond_site_symmetry_2
_geom_bond_publ_flag
Cr O1 1.917(3) . ?
Cr O2 1.949(3) . ?
Cr N60 2.089(4) . ?
Cr N2 2.098(3) . ?
Cr N1 2.102(4) . ?
Cr Cl 2.3204(13) . ?
O1 C1 1.310(6) . ?
O2 C31 1.323(5) . ?
N1 C7 1.283(6) . ?
N1 C8 1.466(5) . ?
N2 C37 1.287(5) . ?
N2 C38 1.463(5) . ?
C1 C6 1.409(8) . ?
C1 C2 1.437(7) . ?
C2 C3 1.381(9) . ?
C2 C14 1.547(10) . ?
C3 C4 1.391(11) . ?
C4 C5 1.385(9) . ?
C4 C18 1.543(9) . ?
C5 C6 1.413(7) . ?
C6 C7 1.438(7) . ?
C8 C13 1.398(7) . ?
C8 C9 1.398(7) . ?
C9 C10 1.404(8) . ?
C9 C22 1.491(8) . ?
C10 C11 1.356(9) . ?
C11 C12 1.369(9) . ?
C12 C13 1.395(7) . ?
C13 C25 1.505(7) . ?
C14 C16 1.514(10) . ?
C14 C15 1.528(11) . ?
C14 C17 1.534(8) . ?
C18 C19' 1.50(2) . ?
C18 C21 1.502(13) . ?
C18 C20' 1.51(2) . ?
C18 C20 1.513(12) . ?
C18 C21' 1.57(2) . ?
C18 C19 1.591(13) . ?
C22 C23 1.543(10) . ?
C22 C24 1.544(10) . ?
C25 C27 1.521(8) . ?
C25 C26 1.521(8) . ?
C31 C36 1.399(7) . ?
C31 C32 1.440(6) . ?
C32 C33 1.376(7) . ?
C32 C44 1.533(7) . ?
C33 C34 1.385(8) . ?
C34 C35 1.367(7) . ?
C34 C48 1.547(7) . ?
C35 C36 1.412(7) . ?
C36 C37 1.432(6) . ?
C38 C39 1.395(6) . ?
C38 C43 1.399(6) . ?
C39 C40 1.397(7) . ?
C39 C52 1.508(7) . ?
C40 C41 1.364(8) . ?
C41 C42 1.374(8) . ?
C42 C43 1.402(7) . ?
C43 C55 1.509(7) . ?
C44 C45 1.511(10) . ?
C44 C46 1.532(9) . ?
C44 C47 1.552(8) . ?
C48 C51 1.441(12) . ?
C48 C49' 1.467(15) . ?
C48 C50' 1.51(2) . ?
C48 C49 1.547(12) . ?
C48 C50 1.551(12) . ?
C48 C51' 1.586(15) . ?
C52 C54 1.529(8) . ?
C52 C53 1.544(8) . ?
C55 C57 1.537(7) . ?
C55 C56 1.538(7) . ?
N60 C61 1.138(6) . ?
C61 C62 1.451(8) . ?
N70 C71 1.117(13) . ?
C71 C72 1.420(14) . ?
